data_4035832
loop_
_publ_author_name
'Chang, Meng-Yang'
'Tsai, Yu-Lin'

_publ_section_title
;
 Stereocontrolled Synthesis of 3-Sulfonyl Chroman-4-ols.
;
_journal_issue 12
_journal_name_full 'The Journal of organic chemistry'
_journal_page_first 6798
_journal_page_last 6804
_journal_paper_doi 10.1021/acs.joc.8b01043
_journal_volume 83
_journal_year 2018
_chemical_formula_sum 'C17 H18 O4 S'
_chemical_formula_weight 318.37
_space_group_crystal_system monoclinic
_space_group_IT_number 14
_space_group_name_Hall '-P 2ybc'
_space_group_name_H-M_alt 'P 1 21/c 1'
_atom_sites_solution_hydrogens geom
_audit_creation_method SHELXL-2014/6
_cell_angle_alpha 90
_cell_angle_beta 100.074(2)
_cell_angle_gamma 90
_cell_formula_units_Z 4
_cell_length_a 9.4156(7)
_cell_length_b 16.2735(13)
_cell_length_c 10.0456(8)
_cell_measurement_reflns_used 3927
_cell_measurement_temperature 100(2)
_cell_measurement_theta_max 26.4740
_cell_measurement_theta_min 2.4097
_cell_volume 1515.5(2)
_computing_cell_refinement 'SAINT V8.34A (Bruker AXS Inc., 2013)'
_computing_data_collection 'Bruker APEX2'
_computing_data_reduction 'SAINT V8.34A (Bruker AXS Inc., 2013)'
_computing_molecular_graphics 'Bruker SHELXTL'
_computing_publication_material 'Bruker SHELXTL'
_computing_structure_refinement 'SHELXL-2014/6 (Sheldrick, 2014)'
_diffrn_ambient_temperature 100(2)
_diffrn_detector_area_resol_mean 8.3333
_diffrn_measured_fraction_theta_full 0.999
_diffrn_measured_fraction_theta_max 0.996
_diffrn_measurement_device_type 'Bruker APEX-II CCD'
_diffrn_measurement_method '\f and \w scans'
_diffrn_radiation_type MoK\a
_diffrn_radiation_wavelength 0.71073
_diffrn_reflns_av_R_equivalents 0.0356
_diffrn_reflns_av_unetI/netI 0.0285
_diffrn_reflns_Laue_measured_fraction_full 0.999
_diffrn_reflns_Laue_measured_fraction_max 0.996
_diffrn_reflns_limit_h_max 11
_diffrn_reflns_limit_h_min -11
_diffrn_reflns_limit_k_max 20
_diffrn_reflns_limit_k_min -20
_diffrn_reflns_limit_l_max 12
_diffrn_reflns_limit_l_min -11
_diffrn_reflns_number 13337
_diffrn_reflns_point_group_measured_fraction_full 0.999
_diffrn_reflns_point_group_measured_fraction_max 0.996
_diffrn_reflns_theta_full 25.242
_diffrn_reflns_theta_max 26.505
_diffrn_reflns_theta_min 2.197
_exptl_absorpt_coefficient_mu 0.229
_exptl_absorpt_correction_T_max 0.9485
_exptl_absorpt_correction_T_min 0.8994
_exptl_absorpt_correction_type multi-scan
_exptl_absorpt_process_details 'SADABS V2014/4 (Bruker AXS Inc.)'
_exptl_crystal_colour colorless
_exptl_crystal_density_diffrn 1.395
_exptl_crystal_density_meas ?
_exptl_crystal_density_method 'not measured'
_exptl_crystal_description lump
_exptl_crystal_F_000 672
_exptl_crystal_size_max 0.25
_exptl_crystal_size_mid 0.22
_exptl_crystal_size_min 0.20
_refine_diff_density_max 0.369
_refine_diff_density_min -0.399
_refine_diff_density_rms 0.049
_refine_ls_extinction_method none
_refine_ls_goodness_of_fit_ref 1.030
_refine_ls_hydrogen_treatment constr
_refine_ls_matrix_type full
_refine_ls_number_parameters 202
_refine_ls_number_reflns 3136
_refine_ls_number_restraints 0
_refine_ls_restrained_S_all 1.030
_refine_ls_R_factor_all 0.0411
_refine_ls_R_factor_gt 0.0348
_refine_ls_shift/su_max 0.001
_refine_ls_shift/su_mean 0.000
_refine_ls_structure_factor_coef Fsqd
_refine_ls_weighting_details 'w=1/[\s^2^(Fo^2^)+(0.0375P)^2^+0.8578P] where P=(Fo^2^+2Fc^2^)/3'
_refine_ls_weighting_scheme calc
_refine_ls_wR_factor_gt 0.0817
_refine_ls_wR_factor_ref 0.0852
_reflns_Friedel_coverage 0.000
_reflns_number_gt 2723
_reflns_number_total 3136
_reflns_threshold_expression 'I > 2\s(I)'
_cod_data_source_file jo8b01043_si_001.cif
_cod_data_source_block mo_170411LT_0m_a
_cod_depositor_comments
;
The following automatic conversions were performed:

data item '_exptl_crystal_density_meas' value 'not measured' was
changed to '?' -- the value is perceived as not measured.

Automatic conversion script
Id: cif_fix_values 6909 2019-04-08 15:41:33Z antanas 
;
_cod_original_sg_symbol_H-M 'P 21/c'
_cod_database_code 4035832
_shelx_space_group_comment
;
The symmetry employed for this shelxl refinement is uniquely defined
by the following loop, which should always be used as a source of
symmetry information in preference to the above space-group names.
They are only intended as comments.
;
_shelxl_version_number 2014/6

loop_
_space_group_symop_operation_xyz
'x, y, z'
'-x, y+1/2, -z+1/2'
'-x, -y, -z'
'x, -y-1/2, z-1/2'

loop_
_atom_site_label
_atom_site_type_symbol
_atom_site_fract_x
_atom_site_fract_y
_atom_site_fract_z
_atom_site_U_iso_or_equiv
_atom_site_adp_type
_atom_site_occupancy
_atom_site_site_symmetry_order
_atom_site_calc_flag
_atom_site_refinement_flags_posn
_atom_site_refinement_flags_adp
C1 C 0.88169(16) 0.29647(9) 0.57962(15) 0.0137(3) Uani 1 1 d . .
C2 C 0.96596(16) 0.31009(10) 0.48061(16) 0.0155(3) Uani 1 1 d . .
H2 H 0.9537 0.2772 0.4013 0.019 Uiso 1 1 calc R U
C3 C 1.06794(16) 0.37246(10) 0.49967(16) 0.0172(3) Uani 1 1 d . .
H3 H 1.1245 0.3827 0.4318 0.021 Uiso 1 1 calc R U
C4 C 1.08905(16) 0.42039(9) 0.61658(17) 0.0171(3) Uani 1 1 d . .
C5 C 1.00213(17) 0.40628(10) 0.71299(17) 0.0182(3) Uani 1 1 d . .
H5 H 1.0146 0.4390 0.7926 0.022 Uiso 1 1 calc R U
C6 C 0.89736(16) 0.34515(9) 0.69475(16) 0.0163(3) Uani 1 1 d . .
H6 H 0.8372 0.3368 0.7603 0.020 Uiso 1 1 calc R U
C7 C 1.20559(18) 0.48490(10) 0.63817(19) 0.0233(4) Uani 1 1 d . .
H7A H 1.1822 0.5265 0.7015 0.035 Uiso 1 1 calc R U
H7B H 1.2123 0.5111 0.5516 0.035 Uiso 1 1 calc R U
H7C H 1.2981 0.4591 0.6754 0.035 Uiso 1 1 calc R U
C8 C 0.60362(15) 0.24556(9) 0.44774(15) 0.0128(3) Uani 1 1 d . .
H8 H 0.6266 0.2406 0.3546 0.015 Uiso 1 1 calc R U
C9 C 0.56281(16) 0.33561(9) 0.46654(16) 0.0148(3) Uani 1 1 d . .
H9 H 0.6423 0.3706 0.4431 0.018 Uiso 1 1 calc R U
C10 C 0.42838(16) 0.35421(9) 0.36504(16) 0.0144(3) Uani 1 1 d . .
C11 C 0.39286(17) 0.43505(10) 0.32487(17) 0.0177(3) Uani 1 1 d . .
H11 H 0.4517 0.4789 0.3654 0.021 Uiso 1 1 calc R U
C12 C 0.27356(17) 0.45238(10) 0.22720(17) 0.0204(4) Uani 1 1 d . .
H12 H 0.2511 0.5076 0.2009 0.025 Uiso 1 1 calc R U
C13 C 0.18670(17) 0.38836(11) 0.16785(17) 0.0211(4) Uani 1 1 d . .
H13 H 0.1048 0.3999 0.1007 0.025 Uiso 1 1 calc R U
C14 C 0.21917(17) 0.30803(10) 0.20621(17) 0.0198(4) Uani 1 1 d . .
H14 H 0.1595 0.2644 0.1660 0.024 Uiso 1 1 calc R U
C15 C 0.33979(16) 0.29126(9) 0.30405(16) 0.0160(3) Uani 1 1 d . .
C16 C 0.47133(17) 0.19129(9) 0.45246(16) 0.0160(3) Uani 1 1 d . .
H16 H 0.4291 0.2062 0.5339 0.019 Uiso 1 1 calc R U
C17 C 0.49392(18) 0.09945(10) 0.45060(18) 0.0217(4) Uani 1 1 d . .
H17A H 0.4006 0.0715 0.4431 0.033 Uiso 1 1 calc R U
H17B H 0.5567 0.0825 0.5344 0.033 Uiso 1 1 calc R U
H17C H 0.5391 0.0847 0.3731 0.033 Uiso 1 1 calc R U
O1 O 0.82469(12) 0.14643(6) 0.49805(11) 0.0171(2) Uani 1 1 d . .
O2 O 0.72253(12) 0.19601(7) 0.69393(11) 0.0176(2) Uani 1 1 d . .
O3 O 0.36762(12) 0.20940(7) 0.33216(12) 0.0194(3) Uani 1 1 d . .
O4 O 0.54818(12) 0.35489(7) 0.60262(11) 0.0196(3) Uani 1 1 d . .
H4 H 0.4714 0.3343 0.6194 0.029 Uiso 1 1 calc R U
S1 S 0.76084(4) 0.21233(2) 0.56353(4) 0.01284(11) Uani 1 1 d . .

loop_
_atom_site_aniso_label
_atom_site_aniso_U_11
_atom_site_aniso_U_22
_atom_site_aniso_U_33
_atom_site_aniso_U_23
_atom_site_aniso_U_13
_atom_site_aniso_U_12
C1 0.0106(7) 0.0144(7) 0.0156(8) 0.0022(6) 0.0014(6) 0.0022(6)
C2 0.0144(7) 0.0190(8) 0.0130(8) 0.0010(6) 0.0022(6) 0.0030(6)
C3 0.0134(7) 0.0206(8) 0.0179(8) 0.0048(6) 0.0036(6) 0.0021(6)
C4 0.0115(7) 0.0147(8) 0.0238(9) 0.0036(6) -0.0005(6) 0.0025(6)
C5 0.0178(8) 0.0172(8) 0.0188(8) -0.0020(6) 0.0011(6) 0.0027(6)
C6 0.0152(7) 0.0181(8) 0.0161(8) 0.0013(6) 0.0039(6) 0.0023(6)
C7 0.0181(8) 0.0210(8) 0.0303(10) 0.0019(7) 0.0025(7) -0.0020(7)
C8 0.0116(7) 0.0133(7) 0.0135(7) 0.0012(6) 0.0021(6) 0.0004(6)
C9 0.0130(7) 0.0124(7) 0.0192(8) 0.0000(6) 0.0032(6) -0.0013(6)
C10 0.0116(7) 0.0157(8) 0.0170(8) 0.0003(6) 0.0059(6) 0.0005(6)
C11 0.0143(7) 0.0160(8) 0.0237(9) 0.0011(6) 0.0061(6) -0.0015(6)
C12 0.0169(8) 0.0185(8) 0.0273(9) 0.0068(7) 0.0077(7) 0.0041(6)
C13 0.0124(7) 0.0311(9) 0.0194(8) 0.0018(7) 0.0017(6) 0.0037(7)
C14 0.0140(7) 0.0227(8) 0.0225(9) -0.0052(7) 0.0026(6) -0.0010(6)
C15 0.0134(7) 0.0151(7) 0.0205(8) -0.0016(6) 0.0061(6) 0.0003(6)
C16 0.0159(7) 0.0135(8) 0.0190(8) -0.0007(6) 0.0041(6) -0.0012(6)
C17 0.0231(8) 0.0130(8) 0.0290(10) 0.0002(7) 0.0048(7) -0.0020(6)
O1 0.0192(6) 0.0152(5) 0.0178(6) -0.0001(4) 0.0052(4) 0.0033(4)
O2 0.0209(6) 0.0180(6) 0.0148(6) 0.0025(4) 0.0058(4) -0.0002(4)
O3 0.0153(5) 0.0130(5) 0.0279(7) -0.0027(5) -0.0019(5) -0.0009(4)
O4 0.0197(6) 0.0187(6) 0.0201(6) -0.0053(5) 0.0024(5) 0.0003(5)
S1 0.01292(19) 0.01294(19) 0.01308(19) 0.00112(14) 0.00349(14) 0.00105(14)

loop_
_atom_type_symbol
_atom_type_description
_atom_type_scat_dispersion_real
_atom_type_scat_dispersion_imag
_atom_type_scat_source
C C 0.0033 0.0016 'International Tables Vol C Tables 4.2.6.8 and 6.1.1.4'
H H 0.0000 0.0000 'International Tables Vol C Tables 4.2.6.8 and 6.1.1.4'
O O 0.0106 0.0060 'International Tables Vol C Tables 4.2.6.8 and 6.1.1.4'
S S 0.1246 0.1234 'International Tables Vol C Tables 4.2.6.8 and 6.1.1.4'

loop_
_geom_angle_atom_site_label_1
_geom_angle_atom_site_label_2
_geom_angle_atom_site_label_3
_geom_angle
C6 C1 C2 120.84(14)
C6 C1 S1 119.38(12)
C2 C1 S1 119.67(12)
C3 C2 C1 118.97(14)
C3 C2 H2 120.5
C1 C2 H2 120.5
C2 C3 C4 121.25(15)
C2 C3 H3 119.4
C4 C3 H3 119.4
C5 C4 C3 118.62(15)
C5 C4 C7 121.11(15)
C3 C4 C7 120.26(15)
C6 C5 C4 121.08(15)
C6 C5 H5 119.5
C4 C5 H5 119.5
C1 C6 C5 119.19(15)
C1 C6 H6 120.4
C5 C6 H6 120.4
C4 C7 H7A 109.5
C4 C7 H7B 109.5
H7A C7 H7B 109.5
C4 C7 H7C 109.5
H7A C7 H7C 109.5
H7B C7 H7C 109.5
C16 C8 C9 108.88(12)
C16 C8 S1 112.82(10)
C9 C8 S1 113.76(10)
C16 C8 H8 107.0
C9 C8 H8 107.0
S1 C8 H8 107.0
O4 C9 C10 113.03(12)
O4 C9 C8 113.23(12)
C10 C9 C8 107.85(12)
O4 C9 H9 107.5
C10 C9 H9 107.5
C8 C9 H9 107.5
C15 C10 C11 118.02(14)
C15 C10 C9 121.06(14)
C11 C10 C9 120.85(14)
C12 C11 C10 121.26(15)
C12 C11 H11 119.4
C10 C11 H11 119.4
C11 C12 C13 119.59(15)
C11 C12 H12 120.2
C13 C12 H12 120.2
C14 C13 C12 120.24(15)
C14 C13 H13 119.9
C12 C13 H13 119.9
C13 C14 C15 119.70(15)
C13 C14 H14 120.2
C15 C14 H14 120.2
O3 C15 C14 115.88(14)
O3 C15 C10 122.89(14)
C14 C15 C10 121.19(15)
O3 C16 C17 105.52(12)
O3 C16 C8 106.88(12)
C17 C16 C8 116.90(13)
O3 C16 H16 109.1
C17 C16 H16 109.1
C8 C16 H16 109.1
C16 C17 H17A 109.5
C16 C17 H17B 109.5
H17A C17 H17B 109.5
C16 C17 H17C 109.5
H17A C17 H17C 109.5
H17B C17 H17C 109.5
C15 O3 C16 116.43(12)
C9 O4 H4 109.5
O2 S1 O1 117.86(7)
O2 S1 C1 108.57(7)
O1 S1 C1 107.71(7)
O2 S1 C8 109.53(7)
O1 S1 C8 106.86(7)
C1 S1 C8 105.65(7)

loop_
_geom_bond_atom_site_label_1
_geom_bond_atom_site_label_2
_geom_bond_distance
C1 C6 1.388(2)
C1 C2 1.394(2)
C1 S1 1.7695(15)
C2 C3 1.387(2)
C2 H2 0.9500
C3 C4 1.395(2)
C3 H3 0.9500
C4 C5 1.392(2)
C4 C7 1.507(2)
C5 C6 1.390(2)
C5 H5 0.9500
C6 H6 0.9500
C7 H7A 0.9800
C7 H7B 0.9800
C7 H7C 0.9800
C8 C16 1.534(2)
C8 C9 1.535(2)
C8 S1 1.7984(15)
C8 H8 1.0000
C9 O4 1.4325(19)
C9 C10 1.511(2)
C9 H9 1.0000
C10 C15 1.393(2)
C10 C11 1.399(2)
C11 C12 1.385(2)
C11 H11 0.9500
C12 C13 1.393(2)
C12 H12 0.9500
C13 C14 1.382(2)
C13 H13 0.9500
C14 C15 1.393(2)
C14 H14 0.9500
C15 O3 1.3774(19)
C16 O3 1.4450(19)
C16 C17 1.510(2)
C16 H16 1.0000
C17 H17A 0.9800
C17 H17B 0.9800
C17 H17C 0.9800
O1 S1 1.4431(11)
O2 S1 1.4429(11)
O4 H4 0.8400
